data_4075970
loop_
_publ_author_name
'Mottalib, Md. Abdul'
'Begum, Noorjahan'
'Abedin, S. M. Tareque'
'Akter, Tahmina'
'Kabir, Shariff E.'
'Miah, Md. Arzu'
'Rokhsana, Dalia'
'Rosenberg, Edward'
'Hossain, G. M. Golzar'
'Hardcastle, Kenneth I.'

_publ_section_title
;
 Reactions of Electron-Deficient Triosmium Clusters with
 Diazomethane:&#x00A0; Electrochemical Properties and Computational
 Studies of Charge Distribution
;
_journal_issue 20
_journal_name_full Organometallics
_journal_page_first 4747
_journal_paper_doi 10.1021/om0503794
_journal_volume 24
_journal_year 2005
_chemical_formula_sum 'C18 H7 N2 O9 Os3'
_chemical_formula_weight 965.86
_chemical_name_systematic
; 
 ? 
;
_space_group_IT_number 2
_symmetry_cell_setting triclinic
_symmetry_space_group_name_Hall '-P 1'
_symmetry_space_group_name_H-M 'P -1'
_atom_sites_solution_hydrogens geom
_atom_sites_solution_primary direct
_atom_sites_solution_secondary difmap
_audit_creation_method SHELXL-97
_cell_angle_alpha 85.582(2)
_cell_angle_beta 89.192(2)
_cell_angle_gamma 84.136(2)
_cell_formula_units_Z 4
_cell_length_a 11.2089(4)
_cell_length_b 12.7527(5)
_cell_length_c 15.4816(7)
_cell_measurement_temperature 150(2)
_cell_volume 2194.83(15)
_computing_structure_refinement 'SHELXL-97 (Sheldrick, 1997)'
_computing_structure_solution 'SHELXS-97 (Sheldrick, 1990)'
_diffrn_ambient_temperature 150(2)
_diffrn_measured_fraction_theta_full 0.989
_diffrn_measured_fraction_theta_max 0.989
_diffrn_radiation_monochromator graphite
_diffrn_radiation_source 'fine-focus sealed tube'
_diffrn_radiation_type MoK\a
_diffrn_radiation_wavelength 0.71073
_diffrn_reflns_av_R_equivalents 0.1045
_diffrn_reflns_av_sigmaI/netI 0.0773
_diffrn_reflns_limit_h_max 14
_diffrn_reflns_limit_h_min -14
_diffrn_reflns_limit_k_max 15
_diffrn_reflns_limit_k_min -15
_diffrn_reflns_limit_l_max 19
_diffrn_reflns_limit_l_min -19
_diffrn_reflns_number 29244
_diffrn_reflns_theta_full 26.38
_diffrn_reflns_theta_max 26.38
_diffrn_reflns_theta_min 2.16
_exptl_absorpt_coefficient_mu 17.376
_exptl_absorpt_correction_T_max 0.1460
_exptl_absorpt_correction_T_min 0.0978
_exptl_crystal_density_diffrn 2.923
_exptl_crystal_density_method 'not measured'
_exptl_crystal_F_000 1716
_exptl_crystal_size_max 0.25
_exptl_crystal_size_mid 0.22
_exptl_crystal_size_min 0.18
_refine_diff_density_max 3.358
_refine_diff_density_min -3.914
_refine_diff_density_rms 0.436
_refine_ls_extinction_method none
_refine_ls_goodness_of_fit_ref 1.014
_refine_ls_hydrogen_treatment mixed
_refine_ls_matrix_type full
_refine_ls_number_parameters 577
_refine_ls_number_reflns 8855
_refine_ls_number_restraints 0
_refine_ls_restrained_S_all 1.014
_refine_ls_R_factor_all 0.0750
_refine_ls_R_factor_gt 0.0566
_refine_ls_shift/su_max 0.001
_refine_ls_shift/su_mean 0.000
_refine_ls_structure_factor_coef Fsqd
_refine_ls_weighting_details 'calc w=1/[\s^2^(Fo^2^)+(0.0939P)^2^+0.0000P] where P=(Fo^2^+2Fc^2^)/3'
_refine_ls_weighting_scheme calc
_refine_ls_wR_factor_gt 0.1362
_refine_ls_wR_factor_ref 0.1479
_reflns_number_gt 6921
_reflns_number_total 8855
_reflns_threshold_expression >2sigma(I)
_cod_data_source_file om0503794si20050512_071239.cif
_cod_data_source_block s92
_cod_depositor_comments
;
The following automatic conversions were performed:

'_symmetry_cell_setting' value 'Triclinic' changed to 'triclinic'
according to /home/saulius/struct/CIF-dictionaries/cif_core.dic
dictionary named 'cif_core.dic' version 2.4.1 from 2010-06-29.

Automatic conversion script
Id: cif_fix_values 1715 2011-07-08 13:25:40Z adriana 
;
_cod_original_sg_symbol_H-M P-1
_cod_database_code 4075970

loop_
_symmetry_equiv_pos_as_xyz
'x, y, z'
'-x, -y, -z'

loop_
_atom_site_label
_atom_site_type_symbol
_atom_site_fract_x
_atom_site_fract_y
_atom_site_fract_z
_atom_site_U_iso_or_equiv
_atom_site_adp_type
_atom_site_occupancy
_atom_site_symmetry_multiplicity
_atom_site_calc_flag
_atom_site_refinement_flags
Os1 Os 0.27027(4) 0.12704(4) -0.00625(3) 0.03027(14) Uani 1 1 d .
Os2 Os 0.18012(5) 0.26637(4) -0.14393(3) 0.03229(14) Uani 1 1 d .
Os3 Os 0.04070(4) 0.23516(4) 0.02173(3) 0.03129(14) Uani 1 1 d .
O1 O 0.3278(14) -0.0026(10) 0.1652(8) 0.077(4) Uani 1 1 d .
O2 O 0.2971(13) -0.0624(9) -0.1175(9) 0.074(4) Uani 1 1 d .
O3 O 0.5222(11) 0.1856(10) -0.0358(9) 0.070(3) Uani 1 1 d .
O4 O 0.0205(12) 0.1069(10) -0.2012(8) 0.073(4) Uani 1 1 d .
O5 O 0.3898(11) 0.1686(10) -0.2477(8) 0.071(4) Uani 1 1 d .
O6 O 0.0678(18) 0.4290(12) -0.2820(10) 0.117(6) Uani 1 1 d .
O7 O -0.0628(9) 0.4459(9) 0.0824(8) 0.058(3) Uani 1 1 d .
O8 O -0.0240(14) 0.1285(10) 0.1955(8) 0.081(4) Uani 1 1 d .
O9 O -0.1883(10) 0.1715(10) -0.0630(9) 0.071(4) Uani 1 1 d .
N1 N 0.2959(10) 0.3812(8) -0.1029(7) 0.037(3) Uani 1 1 d .
N2 N 0.3936(11) 0.5754(9) -0.0874(9) 0.047(3) Uani 1 1 d .
C1 C 0.3049(15) 0.0457(10) 0.1002(12) 0.052(4) Uani 1 1 d .
C2 C 0.2878(12) 0.0069(11) -0.0783(9) 0.037(3) Uani 1 1 d .
C3 C 0.4271(12) 0.1588(11) -0.0246(10) 0.039(3) Uani 1 1 d .
C4 C 0.0854(15) 0.1636(13) -0.1759(11) 0.052(4) Uani 1 1 d .
C5 C 0.3103(14) 0.2058(12) -0.2084(9) 0.043(3) Uani 1 1 d .
C6 C 0.1058(16) 0.3720(14) -0.2285(10) 0.055(4) Uani 1 1 d .
C7 C -0.0266(11) 0.3675(10) 0.0592(9) 0.035(3) Uani 1 1 d .
C8 C 0.0020(15) 0.1690(11) 0.1296(12) 0.051(4) Uani 1 1 d .
C9 C -0.0987(14) 0.1923(12) -0.0322(11) 0.052(4) Uani 1 1 d .
C10 C 0.2178(11) 0.2602(10) 0.0674(8) 0.033(3) Uani 1 1 d .
C11 C 0.2517(11) 0.3710(10) 0.0549(8) 0.033(3) Uani 1 1 d .
C12 C 0.2469(13) 0.4279(12) 0.1290(9) 0.044(3) Uani 1 1 d .
H12 H 0.2208 0.3952 0.1822 0.053 Uiso 1 1 calc R
C13 C 0.2794(15) 0.5321(13) 0.1273(11) 0.057(4) Uani 1 1 d .
H13 H 0.2675 0.5694 0.1780 0.068 Uiso 1 1 calc R
C14 C 0.3265(13) 0.5803(12) 0.0568(12) 0.052(4) Uani 1 1 d .
H14 H 0.3489 0.6501 0.0576 0.062 Uiso 1 1 calc R
C15 C 0.3422(11) 0.5244(10) -0.0191(9) 0.038(3) Uani 1 1 d .
C16 C 0.4051(15) 0.5232(14) -0.1583(12) 0.060(4) Uani 1 1 d .
H16 H 0.4511 0.5506 -0.2052 0.071 Uiso 1 1 calc R
C17 C 0.3550(13) 0.4334(12) -0.1672(10) 0.047(4) Uani 1 1 d .
H17 H 0.3612 0.4045 -0.2220 0.057 Uiso 1 1 calc R
C18 C 0.2939(11) 0.4230(11) -0.0224(9) 0.036(3) Uani 1 1 d .
Os1' Os 0.30849(4) 0.84183(4) 0.39784(3) 0.03073(14) Uani 1 1 d .
Os2' Os 0.23253(4) 0.82157(4) 0.58433(3) 0.03157(14) Uani 1 1 d .
Os3' Os 0.26575(4) 0.64558(4) 0.48572(3) 0.03294(15) Uani 1 1 d .
O1' O 0.3571(13) 0.7529(10) 0.2213(8) 0.074(4) Uani 1 1 d .
O2' O 0.1029(13) 1.0092(11) 0.3375(10) 0.091(5) Uani 1 1 d .
O3' O 0.5027(11) 0.9927(9) 0.3761(9) 0.067(3) Uani 1 1 d .
O4' O -0.0131(9) 0.8738(10) 0.5034(9) 0.072(4) Uani 1 1 d .
O5' O 0.2088(11) 1.0315(9) 0.6700(9) 0.074(4) Uani 1 1 d .
O6' O 0.1326(15) 0.6733(10) 0.7249(11) 0.098(6) Uani 1 1 d .
O7' O 0.3830(13) 0.5047(10) 0.6340(7) 0.072(4) Uani 1 1 d .
O8' O 0.3224(16) 0.4906(9) 0.3488(8) 0.091(5) Uani 1 1 d .
O9' O 0.0051(11) 0.6008(12) 0.5284(14) 0.121(7) Uani 1 1 d .
N1' N 0.4130(9) 0.7791(8) 0.6408(7) 0.032(2) Uani 1 1 d .
N2' N 0.6311(14) 0.7780(11) 0.7312(10) 0.064(4) Uani 1 1 d .
C1' C 0.3397(14) 0.7907(11) 0.2864(11) 0.047(4) Uani 1 1 d .
C2' C 0.1788(15) 0.9463(13) 0.3597(11) 0.054(4) Uani 1 1 d .
C3' C 0.4292(13) 0.9362(11) 0.3850(9) 0.040(3) Uani 1 1 d .
C4' C 0.0821(13) 0.8552(12) 0.5344(11) 0.048(4) Uani 1 1 d .
C5' C 0.2194(11) 0.9532(11) 0.6377(9) 0.037(3) Uani 1 1 d .
C6' C 0.1670(16) 0.7299(14) 0.6734(13) 0.065(5) Uani 1 1 d .
C7' C 0.3360(13) 0.5579(12) 0.5769(9) 0.042(3) Uani 1 1 d .
C8' C 0.3004(15) 0.5463(12) 0.4000(10) 0.048(4) Uani 1 1 d .
C9' C 0.1045(16) 0.6157(13) 0.5107(14) 0.069(6) Uani 1 1 d .
C10' C 0.4313(11) 0.7103(9) 0.4509(8) 0.029(3) Uani 1 1 d .
C11' C 0.5293(10) 0.7341(9) 0.5093(8) 0.029(3) Uani 1 1 d .
C12' C 0.6407(12) 0.7302(12) 0.4734(12) 0.049(4) Uani 1 1 d .
H12' H 0.6483 0.7178 0.4137 0.059 Uiso 1 1 calc R
C13' C 0.7446(14) 0.7430(16) 0.5179(14) 0.069(5) Uani 1 1 d .
H13' H 0.8198 0.7387 0.4887 0.083 Uiso 1 1 calc R
C14' C 0.7388(14) 0.7611(16) 0.6001(15) 0.074(6) Uani 1 1 d .
H14' H 0.8103 0.7706 0.6295 0.089 Uiso 1 1 calc R
C15' C 0.6280(14) 0.7670(13) 0.6465(11) 0.055(4) Uani 1 1 d .
C16' C 0.526(2) 0.7810(14) 0.7679(12) 0.069(6) Uani 1 1 d .
H16' H 0.5233 0.7797 0.8294 0.083 Uiso 1 1 calc R
C17' C 0.4180(16) 0.7859(11) 0.7254(10) 0.051(4) Uani 1 1 d .
H17' H 0.3454 0.7943 0.7577 0.061 Uiso 1 1 calc R
C18' C 0.5213(11) 0.7615(9) 0.5966(8) 0.030(3) Uani 1 1 d .
H1 H 0.0955 0.1345 0.0166 0.050 Uiso 1 1 d .
H2 H 0.1371 0.2970 -0.0853 0.050 Uiso 1 1 d .
H1' H 0.2964 0.8956 0.4997 0.050 Uiso 1 1 d .
H2' H 0.3268 0.7740 0.4724 0.050 Uiso 1 1 d .

loop_
_atom_site_aniso_label
_atom_site_aniso_U_11
_atom_site_aniso_U_22
_atom_site_aniso_U_33
_atom_site_aniso_U_23
_atom_site_aniso_U_13
_atom_site_aniso_U_12
Os1 0.0334(3) 0.0247(3) 0.0325(3) -0.0014(2) -0.0031(2) -0.0022(2)
Os2 0.0403(3) 0.0316(3) 0.0260(3) -0.0024(2) -0.0067(2) -0.0078(2)
Os3 0.0304(3) 0.0283(3) 0.0352(3) -0.0009(2) -0.0021(2) -0.0040(2)
O1 0.128(12) 0.062(8) 0.041(7) 0.015(6) -0.031(7) -0.015(8)
O2 0.103(10) 0.052(7) 0.072(9) -0.030(7) -0.004(7) -0.008(7)
O3 0.060(7) 0.066(8) 0.084(9) -0.002(7) -0.003(7) -0.014(6)
O4 0.082(8) 0.079(8) 0.070(9) -0.031(7) -0.002(7) -0.042(7)
O5 0.072(8) 0.074(8) 0.068(9) -0.026(7) 0.026(7) -0.002(7)
O6 0.179(18) 0.079(10) 0.086(11) 0.041(9) -0.071(12) -0.007(11)
O7 0.047(6) 0.049(7) 0.076(8) -0.007(6) 0.000(6) 0.004(5)
O8 0.117(11) 0.068(8) 0.052(8) 0.023(7) 0.019(8) 0.001(8)
O9 0.053(7) 0.079(9) 0.087(9) -0.010(7) -0.029(6) -0.025(6)
N1 0.041(6) 0.031(6) 0.038(7) -0.006(5) -0.002(5) -0.001(5)
N2 0.047(7) 0.035(6) 0.063(9) 0.005(6) -0.007(6) -0.022(6)
C1 0.062(10) 0.015(6) 0.077(12) -0.012(7) -0.009(9) 0.012(6)
C2 0.044(8) 0.035(7) 0.032(7) 0.002(6) 0.000(6) -0.004(6)
C3 0.030(7) 0.036(7) 0.054(9) -0.009(6) 0.002(6) -0.007(6)
C4 0.055(9) 0.055(10) 0.046(9) -0.007(8) -0.004(7) -0.003(8)
C5 0.056(9) 0.051(8) 0.024(7) -0.007(6) 0.000(6) -0.013(7)
C6 0.072(11) 0.060(10) 0.032(8) -0.001(7) -0.014(8) -0.006(9)
C7 0.030(6) 0.024(6) 0.051(9) -0.001(6) -0.004(6) -0.007(5)
C8 0.057(9) 0.033(8) 0.062(11) -0.007(8) 0.012(8) 0.003(7)
C9 0.052(9) 0.038(8) 0.065(11) 0.002(7) -0.010(8) 0.001(7)
C10 0.031(6) 0.033(7) 0.037(7) -0.013(6) -0.009(5) -0.004(6)
C11 0.038(7) 0.031(6) 0.031(7) -0.014(5) -0.014(6) -0.001(6)
C12 0.054(8) 0.048(8) 0.032(8) -0.006(6) -0.013(6) -0.012(7)
C13 0.066(10) 0.060(10) 0.053(10) -0.034(9) -0.015(8) -0.021(9)
C14 0.041(8) 0.036(8) 0.079(12) -0.006(8) -0.026(8) 0.001(7)
C15 0.032(6) 0.027(6) 0.054(9) 0.001(6) -0.021(6) -0.006(5)
C16 0.064(10) 0.060(10) 0.059(11) 0.002(9) -0.004(9) -0.035(9)
C17 0.052(8) 0.056(9) 0.036(8) 0.006(7) 0.004(7) -0.020(8)
C18 0.031(6) 0.043(8) 0.032(7) 0.003(6) -0.015(5) -0.001(6)
Os1' 0.0344(3) 0.0279(3) 0.0306(3) -0.0018(2) -0.0071(2) -0.0061(2)
Os2' 0.0278(3) 0.0302(3) 0.0386(3) -0.0085(2) 0.0051(2) -0.0084(2)
Os3' 0.0340(3) 0.0258(3) 0.0410(3) -0.0060(2) -0.0043(2) -0.0098(2)
O1' 0.118(11) 0.064(8) 0.042(7) 0.000(6) 0.003(7) -0.016(8)
O2' 0.089(9) 0.064(8) 0.112(12) -0.009(8) -0.052(9) 0.034(8)
O3' 0.064(7) 0.054(7) 0.088(9) -0.016(6) 0.015(7) -0.029(6)
O4' 0.034(6) 0.078(9) 0.104(11) -0.007(8) -0.023(6) -0.004(6)
O5' 0.074(8) 0.051(7) 0.103(11) -0.045(7) 0.014(7) -0.004(6)
O6' 0.132(13) 0.060(8) 0.111(13) -0.008(8) 0.061(11) -0.053(9)
O7' 0.119(11) 0.056(7) 0.036(7) 0.003(5) -0.009(7) 0.007(7)
O8' 0.188(16) 0.038(6) 0.046(8) -0.013(6) -0.007(9) -0.004(8)
O9' 0.045(7) 0.077(10) 0.25(2) -0.055(12) 0.025(11) -0.035(7)
N1' 0.038(6) 0.023(5) 0.033(6) -0.001(4) -0.005(5) 0.006(5)
N2' 0.069(10) 0.056(8) 0.069(10) -0.016(8) -0.045(8) 0.004(8)
C1' 0.057(9) 0.034(8) 0.051(10) 0.003(7) -0.003(8) -0.012(7)
C2' 0.054(9) 0.043(8) 0.066(11) -0.012(8) -0.016(8) -0.008(8)
C3' 0.056(9) 0.034(7) 0.030(7) -0.009(6) -0.001(6) -0.006(7)
C4' 0.037(8) 0.052(9) 0.059(10) -0.013(8) 0.006(7) -0.021(7)
C5' 0.032(6) 0.038(8) 0.042(8) 0.006(6) -0.008(6) -0.006(6)
C6' 0.062(10) 0.061(10) 0.079(13) -0.034(10) 0.039(10) -0.022(9)
C7' 0.049(8) 0.045(8) 0.034(8) -0.010(7) 0.005(6) -0.008(7)
C8' 0.069(10) 0.039(8) 0.037(8) -0.005(7) -0.020(7) -0.003(7)
C9' 0.055(10) 0.041(9) 0.116(17) -0.026(10) -0.014(10) -0.007(8)
C10' 0.032(6) 0.027(6) 0.028(7) 0.004(5) -0.008(5) -0.003(5)
C11' 0.028(6) 0.021(6) 0.037(7) 0.007(5) -0.003(5) -0.002(5)
C12' 0.028(7) 0.048(9) 0.072(11) -0.005(8) -0.004(7) -0.005(6)
C13' 0.030(8) 0.097(15) 0.080(14) 0.006(12) 0.002(8) -0.007(9)
C14' 0.033(8) 0.083(13) 0.107(17) -0.001(12) -0.041(10) -0.010(9)
C15' 0.045(9) 0.055(9) 0.066(11) -0.007(8) -0.032(8) -0.001(8)
C16' 0.104(15) 0.059(11) 0.046(10) 0.000(8) -0.047(11) -0.006(11)
C17' 0.081(11) 0.035(7) 0.038(9) -0.012(6) -0.008(8) -0.011(8)
C18' 0.036(6) 0.022(6) 0.032(7) 0.003(5) -0.010(5) -0.009(5)

loop_
_atom_type_symbol
_atom_type_description
_atom_type_scat_dispersion_real
_atom_type_scat_dispersion_imag
_atom_type_scat_source
C C 0.0033 0.0016 'International Tables Vol C Tables 4.2.6.8 and 6.1.1.4'
H H 0.0000 0.0000 'International Tables Vol C Tables 4.2.6.8 and 6.1.1.4'
N N 0.0061 0.0033 'International Tables Vol C Tables 4.2.6.8 and 6.1.1.4'
O O 0.0106 0.0060 'International Tables Vol C Tables 4.2.6.8 and 6.1.1.4'
Os Os -1.2165 7.6030 'International Tables Vol C Tables 4.2.6.8 and 6.1.1.4'

loop_
_geom_angle_atom_site_label_1
_geom_angle_atom_site_label_2
_geom_angle_atom_site_label_3
_geom_angle
C3 Os1 C1 94.3(7)
C3 Os1 C2 94.0(6)
C1 Os1 C2 95.6(6)
C3 Os1 C10 95.2(5)
C1 Os1 C10 88.1(5)
C2 Os1 C10 169.8(5)
C3 Os1 Os2 93.6(5)
C1 Os1 Os2 168.3(5)
C2 Os1 Os2 92.5(4)
C10 Os1 Os2 82.6(3)
C3 Os1 Os3 138.5(4)
C1 Os1 Os3 104.0(5)
C2 Os1 Os3 120.3(4)
C10 Os1 Os3 49.5(3)
Os2 Os1 Os3 64.468(18)
C3 Os1 H1 164.6
C1 Os1 H1 91.9
C2 Os1 H1 99.4
C10 Os1 H1 70.9
Os2 Os1 H1 78.4
Os3 Os1 H1 26.2
C4 Os2 C5 90.3(7)
C4 Os2 C6 92.6(7)
C5 Os2 C6 101.4(7)
C4 Os2 N1 177.4(6)
C5 Os2 N1 88.8(5)
C6 Os2 N1 90.0(6)
C4 Os2 Os1 89.2(5)
C5 Os2 Os1 85.5(4)
C6 Os2 Os1 172.9(5)
N1 Os2 Os1 88.3(3)
C4 Os2 Os3 80.8(5)
C5 Os2 Os3 142.7(4)
C6 Os2 Os3 115.1(5)
N1 Os2 Os3 98.4(3)
Os1 Os2 Os3 58.378(17)
C4 Os2 H2 105.3
C5 Os2 H2 154.2
C6 Os2 H2 98.3
N1 Os2 H2 74.7
Os1 Os2 H2 74.6
Os3 Os2 H2 29.0
C8 Os3 C7 89.7(6)
C8 Os3 C9 92.3(7)
C7 Os3 C9 99.3(6)
C8 Os3 C10 91.3(6)
C7 Os3 C10 91.6(5)
C9 Os3 C10 168.6(6)
C8 Os3 Os1 100.0(5)
C7 Os3 Os1 138.7(4)
C9 Os3 Os1 120.1(5)
C10 Os3 Os1 48.5(3)
C8 Os3 Os2 156.5(5)
C7 Os3 Os2 110.8(4)
C9 Os3 Os2 95.4(5)
C10 Os3 Os2 77.2(4)
Os1 Os3 Os2 57.153(17)
C8 Os3 H1 77.8
C7 Os3 H1 165.5
C9 Os3 H1 88.7
C10 Os3 H1 81.4
Os1 Os3 H1 39.5
Os2 Os3 H1 80.2
C8 Os3 H2 162.7
C7 Os3 H2 96.7
C9 Os3 H2 102.5
C10 Os3 H2 72.5
Os1 Os3 H2 64.8
Os2 Os3 H2 14.6
H1 Os3 H2 93.3
C17 N1 C18 116.2(12)
C17 N1 Os2 115.8(9)
C18 N1 Os2 126.2(9)
C16 N2 C15 115.0(12)
O1 C1 Os1 178.7(15)
O2 C2 Os1 178.5(13)
O3 C3 Os1 175.5(13)
O4 C4 Os2 173.4(15)
O5 C5 Os2 179.9(16)
O6 C6 Os2 174.7(18)
O7 C7 Os3 177.8(12)
O8 C8 Os3 178.7(16)
O9 C9 Os3 175.7(15)
C11 C10 Os1 129.4(9)
C11 C10 Os3 116.2(8)
Os1 C10 Os3 82.0(4)
C12 C11 C18 116.4(12)
C12 C11 C10 116.1(12)
C18 C11 C10 127.4(11)
C11 C12 C13 122.3(14)
C11 C12 H12 118.9
C13 C12 H12 118.9
C14 C13 C12 122.4(14)
C14 C13 H13 118.8
C12 C13 H13 118.8
C13 C14 C15 118.3(14)
C13 C14 H14 120.9
C15 C14 H14 120.9
N2 C15 C14 115.8(13)
N2 C15 C18 124.0(13)
C14 C15 C18 120.0(14)
N2 C16 C17 123.3(16)
N2 C16 H16 118.3
C17 C16 H16 118.3
C16 C17 N1 124.2(15)
C16 C17 H17 117.9
N1 C17 H17 117.9
N1 C18 C11 123.9(12)
N1 C18 C15 116.4(12)
C11 C18 C15 119.7(12)
C3' Os1' C1' 93.1(6)
C3' Os1' C2' 95.1(6)
C1' Os1' C2' 95.1(7)
C3' Os1' C10' 93.7(5)
C1' Os1' C10' 87.8(6)
C2' Os1' C10' 170.6(6)
C3' Os1' Os3' 140.3(4)
C1' Os1' Os3' 97.0(4)
C2' Os1' Os3' 122.0(5)
C10' Os1' Os3' 48.7(3)
C3' Os1' Os2' 108.9(4)
C1' Os1' Os2' 154.1(4)
C2' Os1' Os2' 96.3(5)
C10' Os1' Os2' 77.6(3)
Os3' Os1' Os2' 57.306(17)
C3' Os1' H1' 80.2
C1' Os1' H1' 173.1
C2' Os1' H1' 87.3
C10' Os1' H1' 90.8
Os3' Os1' H1' 87.1
Os2' Os1' H1' 31.1
C3' Os1' H2' 110.9
C1' Os1' H2' 120.4
C2' Os1' H2' 133.2
C10' Os1' H2' 39.2
Os3' Os1' H2' 33.1
Os2' Os1' H2' 39.3
H1' Os1' H2' 61.2
C4' Os2' C5' 90.9(6)
C4' Os2' C6' 91.1(8)
C5' Os2' C6' 101.4(6)
C4' Os2' N1' 178.5(5)
C5' Os2' N1' 90.4(5)
C6' Os2' N1' 89.4(7)
C4' Os2' Os3' 88.8(5)
C5' Os2' Os3' 171.7(4)
C6' Os2' Os3' 86.9(5)
N1' Os2' Os3' 89.8(3)
C4' Os2' Os1' 81.3(5)
C5' Os2' Os1' 113.3(4)
C6' Os2' Os1' 144.5(5)
N1' Os2' Os1' 97.5(3)
Os3' Os2' Os1' 58.446(17)
C4' Os2' H1' 90.0
C5' Os2' H1' 83.0
C6' Os2' H1' 175.4
N1' Os2' H1' 89.4
Os3' Os2' H1' 88.7
Os1' Os2' H1' 31.5
C4' Os2' H2' 97.9
C5' Os2' H2' 131.0
C6' Os2' H2' 126.3
N1' Os2' H2' 80.6
Os3' Os2' H2' 40.9
Os1' Os2' H2' 24.7
H1' Os2' H2' 49.2
C7' Os3' C8' 95.2(6)
C7' Os3' C9' 96.2(8)
C8' Os3' C9' 97.5(7)
C7' Os3' C10' 92.8(5)
C8' Os3' C10' 88.4(6)
C9' Os3' C10' 168.7(6)
C7' Os3' Os2' 93.3(4)
C8' Os3' Os2' 167.8(5)
C9' Os3' Os2' 90.1(5)
C10' Os3' Os2' 82.6(3)
C7' Os3' Os1' 136.2(4)
C8' Os3' Os1' 103.7(5)
C9' Os3' Os1' 119.5(5)
C10' Os3' Os1' 49.4(3)
Os2' Os3' Os1' 64.248(18)
C7' Os3' H2' 112.8
C8' Os3' H2' 119.3
C9' Os3' H2' 128.9
C10' Os3' H2' 40.4
Os2' Os3' H2' 49.0
Os1' Os3' H2' 24.5
C17' N1' C18' 117.3(12)
C17' N1' Os2' 114.5(10)
C18' N1' Os2' 127.5(8)
C16' N2' C15' 113.2(14)
O1' C1' Os1' 175.3(13)
O2' C2' Os1' 179.1(14)
O3' C3' Os1' 179.0(13)
O4' C4' Os2' 178.3(14)
O5' C5' Os2' 178.5(13)
O6' C6' Os2' 177.1(17)
O7' C7' Os3' 178.0(14)
O8' C8' Os3' 177.9(16)
O9' C9' Os3' 177.1(17)
C11' C10' Os3' 128.5(9)
C11' C10' Os1' 117.9(8)
Os3' C10' Os1' 81.9(4)
C11' C10' H2' 107.3
Os3' C10' H2' 57.6
Os1' C10' H2' 38.8
C12' C11' C18' 115.5(12)
C12' C11' C10' 115.5(13)
C18' C11' C10' 129.0(11)
C11' C12' C13' 124.5(17)
C11' C12' H12' 117.7
C13' C12' H12' 117.7
C14' C13' C12' 120.1(16)
C14' C13' H13' 120.0
C12' C13' H13' 120.0
C13' C14' C15' 121.7(14)
C13' C14' H14' 119.2
C15' C14' H14' 119.2
N2' C15' C14' 117.8(15)
N2' C15' C18' 125.7(16)
C14' C15' C18' 116.5(15)
N2' C16' C17' 125.6(17)
N2' C16' H16' 117.2
C17' C16' H16' 117.2
N1' C17' C16' 121.6(18)
N1' C17' H17' 119.2
C16' C17' H17' 119.2
N1' C18' C11' 123.2(11)
N1' C18' C15' 115.8(12)
C11' C18' C15' 120.9(13)

loop_
_geom_bond_atom_site_label_1
_geom_bond_atom_site_label_2
_geom_bond_distance
Os1 C3 1.857(13)
Os1 C1 1.902(18)
Os1 C2 1.956(14)
Os1 C10 2.146(12)
Os1 Os2 2.7986(7)
Os1 Os3 2.8366(7)
Os1 H1 1.9798
Os2 C4 1.868(16)
Os2 C5 1.890(16)
Os2 C6 1.937(16)
Os2 N1 2.189(11)
Os2 Os3 3.0059(7)
Os2 H2 1.1014
Os3 C8 1.878(17)
Os3 C7 1.906(13)
Os3 C9 1.928(16)
Os3 C10 2.179(11)
Os3 H1 1.3729
Os3 H2 2.1112
O1 C1 1.157(19)
O2 C2 1.105(17)
O3 C3 1.158(16)
O4 C4 1.169(18)
O5 C5 1.154(17)
O6 C6 1.118(19)
O7 C7 1.123(16)
O8 C8 1.155(19)
O9 C9 1.181(18)
N1 C17 1.357(17)
N1 C18 1.390(17)
N2 C16 1.32(2)
N2 C15 1.352(19)
C10 C11 1.498(17)
C11 C12 1.401(18)
C11 C18 1.422(19)
C12 C13 1.41(2)
C12 H12 0.9500
C13 C14 1.34(2)
C13 H13 0.9500
C14 C15 1.42(2)
C14 H14 0.9500
C15 C18 1.456(18)
C16 C17 1.34(2)
C16 H16 0.9500
C17 H17 0.9500
Os1' C3' 1.899(15)
Os1' C1' 1.907(17)
Os1' C2' 1.935(17)
Os1' C10' 2.176(12)
Os1' Os3' 2.8365(7)
Os1' Os2' 2.9981(7)
Os1' H1' 1.7655
Os1' H2' 1.3926
Os2' C4' 1.860(15)
Os2' C5' 1.919(15)
Os2' C6' 1.926(19)
Os2' N1' 2.214(10)
Os2' Os3' 2.8013(7)
Os2' H1' 1.7441
Os2' H2' 2.1135
Os3' C7' 1.863(16)
Os3' C8' 1.912(15)
Os3' C9' 1.913(19)
Os3' C10' 2.152(12)
Os3' H2' 1.8346
O1' C1' 1.155(18)
O2' C2' 1.145(19)
O3' C3' 1.149(17)
O4' C4' 1.171(17)
O5' C5' 1.146(17)
O6' C6' 1.12(2)
O7' C7' 1.169(18)
O8' C8' 1.114(18)
O9' C9' 1.17(2)
N1' C17' 1.321(17)
N1' C18' 1.392(16)
N2' C16' 1.30(3)
N2' C15' 1.33(2)
C10' C11' 1.502(16)
C10' H2' 1.4072
C11' C12' 1.358(18)
C11' C18' 1.421(18)
C12' C13' 1.39(2)
C12' H12' 0.9500
C13' C14' 1.31(3)
C13' H13' 0.9500
C14' C15' 1.42(3)
C14' H14' 0.9500
C15' C18' 1.444(17)
C16' C17' 1.38(2)
C16' H16' 0.9500
C17' H17' 0.9500
